data_2018398
loop_
_publ_author_name
'F\'abry, Jan'
'Fridrichov\'a, Michaela'
'Du\<sek, Michal'
'Fejfarov\'a, Karla'
'Krupkov\'a, Radmila'

_publ_section_title
;
 Two polymorphs of bis(2-carbamoylguanidinium) fluorophosphonate dihydrate
;
_journal_coeditor_code SK3423
_journal_issue 2
_journal_name_full 'Acta Crystallographica Section C'
_journal_page_first o71
_journal_page_last o75
_journal_paper_doi 10.1107/S0108270111053133
_journal_volume 68
_journal_year 2012
_chemical_formula_iupac '2(C2 H7 N4 O +) , F O3 P 2-, 2H2 O'
_chemical_formula_moiety '2(C2 H7 N4 O +), F O3 P 2-, 2(H2 O)'
_chemical_formula_sum 'C4 H18 F N8 O7 P'
_chemical_formula_weight 340.2
_chemical_name_systematic
;
Bis(2-carbamoylguanidinium) fluorophosphonate
;
_space_group_IT_number 62
_symmetry_cell_setting orthorhombic
_symmetry_space_group_name_Hall '-P 2ac 2n'
_symmetry_space_group_name_H-M 'P n m a'
_cell_angle_alpha 90
_cell_angle_beta 90
_cell_angle_gamma 90
_cell_formula_units_Z 4
_cell_length_a 12.27880(10)
_cell_length_b 17.4866(2)
_cell_length_c 6.68510(10)
_cell_measurement_reflns_used 12987
_cell_measurement_temperature 120.00(14)
_cell_measurement_theta_max 66.9384
_cell_measurement_theta_min 3.5967
_cell_volume 1435.39(3)
_computing_cell_refinement '<i>CrysAlis PRO</i> (Oxford Diffraction, 2010)'
_computing_data_collection '<i>CrysAlis PRO</i> (Oxford Diffraction, 2010)'
_computing_data_reduction '<i>CrysAlis PRO</i> (Oxford Diffraction, 2010)'
_computing_molecular_graphics
;
<i>PLATON</i> (Spek, 2009) and <i>DIAMOND</i> (Brandenburg,
2010)
;
_computing_publication_material '<i>JANA2006</i> (Pet\<r\'i\<cek <i>et al.</i>, 2006)'
_computing_structure_refinement '<i>JANA2006</i> (Pet\<r\'i\<cek <i>et al.</i>, 2006)'
_computing_structure_solution '<i>SIR97</i> (Altomare <i>et al.</i>, 1999)'
_diffrn_ambient_temperature 120
_diffrn_detector_area_resol_mean 10.3784
_diffrn_measured_fraction_theta_full 0.99
_diffrn_measured_fraction_theta_max 0.99
_diffrn_measurement_device 'four-cycle diffractometer'
_diffrn_measurement_device_type 'Oxford Xcalibur Gemini Ultra'
_diffrn_measurement_method \w
_diffrn_radiation_monochromator mirror
_diffrn_radiation_source 'Enhance Ultra (Cu) X-ray Source'
_diffrn_radiation_type 'Cu K\a'
_diffrn_radiation_wavelength 1.5418
_diffrn_reflns_av_R_equivalents 0.0499
_diffrn_reflns_av_sigmaI/netI 0.0105
_diffrn_reflns_limit_h_max 14
_diffrn_reflns_limit_h_min -14
_diffrn_reflns_limit_k_max 20
_diffrn_reflns_limit_k_min -20
_diffrn_reflns_limit_l_max 7
_diffrn_reflns_limit_l_min -7
_diffrn_reflns_number 20298
_diffrn_reflns_theta_full 67.05
_diffrn_reflns_theta_max 67.05
_diffrn_reflns_theta_min 5.06
_diffrn_standards_number 0
_exptl_absorpt_coefficient_mu 2.302
_exptl_absorpt_correction_T_max 0.580
_exptl_absorpt_correction_T_min 0.444
_exptl_absorpt_correction_type multi-scan
_exptl_absorpt_process_details '(CrysAlis PRO; Oxford Diffraction, 2010)'
_exptl_crystal_colour colourless
_exptl_crystal_density_diffrn 1.5738
_exptl_crystal_description block
_exptl_crystal_F_000 712
_exptl_crystal_size_max 0.5093
_exptl_crystal_size_mid 0.3443
_exptl_crystal_size_min 0.2367
_refine_diff_density_max 0.31
_refine_diff_density_min -0.36
_refine_ls_extinction_coef 20E2(3)
_refine_ls_extinction_method 'B-C type 1 Lorentzian isotropic (Becker & Coppens, 1974)'
_refine_ls_goodness_of_fit_ref 2.93
_refine_ls_hydrogen_treatment mixed
_refine_ls_number_constraints 36
_refine_ls_number_parameters 110
_refine_ls_number_reflns 1326
_refine_ls_number_restraints 5
_refine_ls_R_factor_all 0.0361
_refine_ls_R_factor_gt 0.0335
_refine_ls_shift/su_max 0.0417
_refine_ls_shift/su_mean 0.0039
_refine_ls_structure_factor_coef Fsqd
_refine_ls_weighting_details 'w = 1/[\s^2^(I)+0.0004I^2^]'
_refine_ls_weighting_scheme sigma
_refine_ls_wR_factor_gt 0.0854
_refine_ls_wR_factor_ref 0.0862
_reflns_number_gt 1219
_reflns_number_total 1326
_reflns_threshold_expression I>3\s(I)
_cod_data_source_file sk3423.cif
_cod_data_source_block I
_cod_original_formula_sum 'C4 H18 F1 N8 O7 P1'
_cod_database_code 2018398
_cod_database_fobs_code 2018398

loop_
_symmetry_equiv_pos_site_id
_symmetry_equiv_pos_as_xyz
1 x,y,z
2 -x+1/2,-y,z+1/2
3 -x,y+1/2,-z
4 x+1/2,-y+1/2,-z+1/2
5 -x,-y,-z
6 x+1/2,y,-z+1/2
7 x,-y+1/2,z
8 -x+1/2,y+1/2,z+1/2

loop_
_atom_site_type_symbol
_atom_site_label
_atom_site_fract_x
_atom_site_fract_y
_atom_site_fract_z
_atom_site_U_iso_or_equiv
_atom_site_adp_type
_atom_site_calc_flag
_atom_site_occupancy
_atom_site_symmetry_multiplicity
P P1 0.79564(4) 0.25 0.64167(9) 0.01375(18) Uani d 1 4
F F1 0.69594(10) 0.25 0.4892(2) 0.0242(4) Uani d 1 4
O O1 0.74310(12) 0.25 0.8461(2) 0.0184(5) Uani d 1 4
O O2 0.85611(8) 0.17715(5) 0.59359(18) 0.0186(3) Uani d 1 8
O O3 0.88034(8) 0.02675(6) 1.21935(18) 0.0203(3) Uani d 1 8
C C1 0.86096(11) 0.07693(8) 1.09535(18) 0.0165(5) Uani d 1 8
N N1 0.84118(12) 0.14962(8) 1.14404(18) 0.0236(4) Uani d 1 8
H H1N1 0.853384 0.165343 1.263852 0.0283 Uiso d 1 8
H H2N1 0.816224 0.180743 1.055605 0.0283 Uiso d 1 8
N N2 0.86000(10) 0.06207(7) 0.8909(2) 0.0165(4) Uani d 1 8
H H1N2 0.850937 0.101651 0.808841 0.0198 Uiso d 1 8
C C2 0.87185(11) -0.00828(6) 0.8065(2) 0.0162(5) Uani d 1 8
N N3 0.87779(11) -0.07068(5) 0.9178(2) 0.0197(4) Uani d 1 8
H H1N3 0.881549 -0.114893 0.861882 0.0236 Uiso d 1 8
H H2N3 0.877899 -0.067047 1.046109 0.0236 Uiso d 1 8
N N4 0.87500(10) -0.01219(6) 0.61146(19) 0.0200(4) Uani d 1 8
H H1N4 0.881167 -0.05585 0.553335 0.024 Uiso d 1 8
H H2N4 0.870909 0.028901 0.541168 0.024 Uiso d 1 8
O OW 0.5761(2) 0.14236(16) 0.8878(5) 0.0349(8) Uani d 0.5 8
O OW' 0.5734(2) 0.15990(15) 1.0159(5) 0.0349(8) Uani d 0.5 8
H H1OW 0.51922(19) 0.1500(12) 0.9490(13) 0.0523 Uiso d 1 8
H H2OW 0.6235(8) 0.1691(10) 0.9383(12) 0.0523 Uiso d 1 8

loop_
_atom_site_aniso_label
_atom_site_aniso_U_11
_atom_site_aniso_U_22
_atom_site_aniso_U_33
_atom_site_aniso_U_12
_atom_site_aniso_U_13
_atom_site_aniso_U_23
_atom_site_aniso_type_symbol
P1 0.0175(3) 0.0113(3) 0.0124(4) 0 -0.0002(2) 0 P
F1 0.0259(6) 0.0248(6) 0.0219(9) 0 -0.0083(5) 0 F
O1 0.0218(7) 0.0182(7) 0.0152(10) 0 0.0030(6) 0 O
O2 0.0245(5) 0.0127(5) 0.0185(7) 0.0022(4) 0.0025(4) -0.0004(4) O
O3 0.0259(5) 0.0215(5) 0.0134(7) 0.0031(4) -0.0003(5) 0.0032(4) O
C1 0.0168(7) 0.0172(7) 0.0154(10) -0.0005(5) -0.0002(6) 0.0005(6) C
N1 0.0386(8) 0.0177(6) 0.0145(9) 0.0040(5) -0.0027(6) -0.0020(5) N
N2 0.0229(6) 0.0134(6) 0.0132(8) 0.0007(4) -0.0005(5) 0.0024(5) N
C2 0.0134(6) 0.0188(7) 0.0164(11) -0.0004(5) 0.0004(6) 0.0003(6) C
N3 0.0265(6) 0.0137(6) 0.0188(9) 0.0007(4) 0.0014(6) 0.0009(5) N
N4 0.0237(6) 0.0205(6) 0.0160(10) 0.0005(5) 0.0005(5) -0.0015(5) N
OW 0.0208(7) 0.0273(11) 0.056(2) -0.0029(7) -0.0023(13) 0.0156(12) O
OW' 0.0208(7) 0.0273(11) 0.056(2) -0.0029(7) -0.0023(13) 0.0156(12) O

loop_
_atom_type_symbol
_atom_type_scat_dispersion_real
_atom_type_scat_dispersion_imag
_atom_type_scat_source
C 0.018 0.009 'International Tables Vol C tables 4.2.6.8 and 6.1.1.1'
H 0.000 0.000 'International Tables Vol C tables 4.2.6.8 and 6.1.1.1'
F 0.073 0.053 'International Tables Vol C tables 4.2.6.8 and 6.1.1.1'
N 0.031 0.018 'International Tables Vol C tables 4.2.6.8 and 6.1.1.1'
O 0.049 0.032 'International Tables Vol C tables 4.2.6.8 and 6.1.1.1'
P 0.296 0.433 'International Tables Vol C tables 4.2.6.8 and 6.1.1.1'

loop_
_exptl_crystal_face_index_h
_exptl_crystal_face_index_k
_exptl_crystal_face_index_l
_exptl_crystal_face_perp_dist
3 -6 -1 0.1718
-1 8 1 0.1428
3 -3 6 0.1368
0 -4 -10 0.0901
-4 -3 -5 0.2059
-2 4 8 0.2258
-4 0 2 0.2794
1 -7 4 0.1647
-2 7 -3 0.1576
0 -2 11 0.2043
-1 -7 -5 0.0930
0 -7 -5 0.0967
0 8 -3 0.1421
3 5 4 0.1611
0 8 2 0.1041
-3 -6 4 0.2054
0 0 -11 0.1143
4 2 2 0.1988

loop_
_geom_angle_atom_site_label_1
_geom_angle_atom_site_label_2
_geom_angle_atom_site_label_3
_geom_angle_site_symmetry_3
_geom_angle
_geom_angle_publ_flag
F1 P1 O1 . 104.52(8) no
F1 P1 O2 . 103.99(5) no
F1 P1 O2 7_555 103.99(5) no
O1 P1 O2 . 113.74(5) no
O1 P1 O2 7_555 113.74(5) no
O2 P1 O2 7_555 115.16(6) no
O3 C1 N1 . 123.38(12) no
O3 C1 N2 . 122.03(13) no
N1 C1 N2 . 114.58(12) no
C1 N1 H1N1 . 120 no
C1 N1 H2N1 . 120.0003 no
H1N1 N1 H2N1 . 119.9997 no
C1 N2 H1N2 . 117.459 no
C1 N2 C2 . 125.08(12) no
H1N2 N2 C2 . 117.4581 no
N2 C2 N3 . 121.24(13) no
N2 C2 N4 . 117.64(11) no
N3 C2 N4 . 121.11(11) no
C2 N3 H1N3 . 119.9998 no
C2 N3 H2N3 . 119.9994 no
H1N3 N3 H2N3 . 120.0009 no
C2 N4 H1N4 . 119.9999 no
C2 N4 H2N4 . 120.0003 no
H1N4 N4 H2N4 . 119.9998 no
H1OW OW H2OW . 107.9(13) no
H1OW OW' H2OW . 107.8(9) no

loop_
_geom_bond_atom_site_label_1
_geom_bond_atom_site_label_2
_geom_bond_site_symmetry_2
_geom_bond_distance
_geom_bond_publ_flag
P1 F1 . 1.5931(15) yes
P1 O1 . 1.5112(17) yes
P1 O2 . 1.5092(10) yes
P1 O2 7_555 1.5092(10) yes
O3 C1 . 1.2303(17) no
C1 N1 . 1.3344(19) no
C1 N2 . 1.3915(18) no
N1 H1N1 . 0.86 no
N1 H2N1 . 0.86 no
N2 H1N2 . 0.89 no
N2 C2 . 1.3611(16) no
C2 N3 . 1.3226(16) no
C2 N4 . 1.3065(19) no
N3 H1N3 . 0.86 no
N3 H2N3 . 0.86 no
N4 H1N4 . 0.86 no
N4 H2N4 . 0.86 no
OW OW' . 0.910(5) no
OW H1OW . 0.820(6) no
OW H2OW . 0.820(13) no
OW' H1OW . 0.821(7) no
OW' H2OW . 0.821(10) no

loop_
_geom_hbond_atom_site_label_D
_geom_hbond_atom_site_label_H
_geom_hbond_atom_site_label_A
_geom_hbond_site_symmetry_A
_geom_hbond_distance_DH
_geom_hbond_distance_HA
_geom_hbond_distance_DA
_geom_hbond_angle_DHA
_geom_hbond_publ_flag
N1 H1N1 O2 1_556 0.86 2.21 3.0491(17) 164 yes
N1 H2N1 O1 . 0.86 2.06 2.9152(18) 175 yes
N2 H1N2 O2 . 0.89 1.95 2.8286(17) 167 yes
N3 H1N3 F1 2_655 0.86 2.69 3.2984(10) 129 yes
N3 H1N3 OW' 2_654 0.86 2.50 3.164(4) 134 yes
N3 H2N3 O3 . 0.86 2.01 2.6395(17) 129 yes
N3 H2N3 OW 2_655 0.86 2.70 3.430(4) 144 yes
N4 H1N4 OW 2_654 0.86 1.95 2.789(3) 166 yes
N4 H1N4 OW' 2_654 0.86 1.92 2.735(3) 158 yes
N4 H2N4 O2 . 0.86 2.62 3.3211(14) 139 yes
N4 H2N4 O3 1_554 0.86 2.15 2.7091(17) 122 yes
OW H1OW O2 6_456 0.820(6) 2.078(5) 2.771(3) 142.1(8) yes
OW' H1OW O2 6_456 0.821(7) 2.078(5) 2.783(3) 143.9(15) yes
OW H2OW O1 . 0.820(13) 2.130(14) 2.798(3) 138.6(9) yes
OW' H2OW O1 . 0.821(10) 2.130(14) 2.848(3) 146.1(15) yes
